data_7156476
loop_
_publ_author_name
'Aleksandrova, Maiia I.'
'Lozovskiy, Stanislav V.'
'Saulnier, Steve'
'Golovanov, Alexander A.'
'Boyarskaya, Irina A.'
'Vasilyev, Aleksander V.'

_publ_section_title
;
 Hydroarylation of unsaturated carbon-carbon bonds in cross-conjugated
 enynones under the action of superacid CF<sub>3</sub>SO<sub>3</sub>H or
 acidic zeolite HUSY. Reaction mechanism and DFT study on cationic
 intermediate species.
;
_journal_issue 42
_journal_name_full 'Organic &amp; biomolecular chemistry'
_journal_page_first 7891
_journal_page_last 7902
_journal_paper_doi 10.1039/c8ob01985a
_journal_volume 16
_journal_year 2018
_chemical_formula_moiety 'C23 H17 F O'
_chemical_formula_sum 'C23 H17 F O'
_chemical_formula_weight 328.36
_space_group_crystal_system monoclinic
_space_group_IT_number 14
_space_group_name_Hall '-P 2ybc'
_space_group_name_H-M_alt 'P 1 21/c 1'
_symmetry_space_group_name_Hall '-P 2ybc'
_symmetry_space_group_name_H-M 'P 1 21/c 1'
_atom_sites_solution_hydrogens geom
_atom_sites_solution_primary dual
_audit_creation_date 2018-03-15
_audit_creation_method
;
Olex2 1.2
(compiled 2017.08.10 svn.r3458 for OlexSys, GUI svn.r5381)
;
_audit_update_record
;
2018-06-05 deposited with the CCDC.
2018-10-03 downloaded from the CCDC.
;
_cell_angle_alpha 90
_cell_angle_beta 99.406(2)
_cell_angle_gamma 90
_cell_formula_units_Z 8
_cell_length_a 6.20717(15)
_cell_length_b 38.6061(11)
_cell_length_c 14.5881(3)
_cell_measurement_reflns_used 14414
_cell_measurement_temperature 293(2)
_cell_measurement_theta_max 71.7140
_cell_measurement_theta_min 2.2280
_cell_volume 3448.81(15)
_computing_cell_refinement 'CrysAlisPro 1.171.39.35a (Rigaku OD, 2017)'
_computing_data_collection 'CrysAlisPro 1.171.39.35a (Rigaku OD, 2017)'
_computing_data_reduction 'CrysAlisPro 1.171.39.35a (Rigaku OD, 2017)'
_computing_molecular_graphics 'Olex2 (Dolomanov et al., 2009)'
_computing_publication_material 'Olex2 (Dolomanov et al., 2009)'
_computing_structure_refinement 'ShelXL (Sheldrick, 2015)'
_computing_structure_solution 'ShelXT (Sheldrick, 2015)'
_diffrn_ambient_temperature 293(2)
_diffrn_detector 'CCD plate'
_diffrn_detector_type HyPix3000
_diffrn_measured_fraction_theta_full 1.000
_diffrn_measured_fraction_theta_max 0.996
_diffrn_measurement_details
;
List of Runs (angles in degrees, time in seconds):

  # Type    Start    End  Width  t~exp~   \w     \q     \k     \f   Frames
#--------------------------------------------------------------------------
  1  \w    -78.00 -32.00   0.50    0.20    --  -41.35 136.00 -41.00   92
  2  \w    -71.00 -45.00   0.50    0.20    --  -41.35 133.00 140.00   52
  3  \w     11.00  36.00   0.50    0.20    --   41.35-133.00  71.00   50
  4  \w     30.00  55.00   0.50    0.20    --   41.35-136.00-106.00   50
  5  \w     88.00 113.00   0.50    0.43    --  101.00 136.00 -41.00   50
  6  \w     83.00 109.00   0.50    0.43    --  101.00-136.00-106.00   52
  7  \w     78.00 124.00   0.50    0.43    --  101.00-133.00  71.00   92
  8  \w    113.00 138.00   0.50    0.43    --  101.00 133.00 140.00   50
  9  \w   -104.00 -70.00   0.50    0.20    --  -41.35 -54.00  30.00   68
 10  \w    -64.00 -26.00   0.50    0.20    --  -41.35 -54.00  30.00   76
 11  \w    -49.00 -17.00   0.50    0.20    --  -41.35 -77.00-120.00   64
 12  \w   -104.00 -70.00   0.50    0.20    --  -41.35 -77.00-120.00   68
 13  \w    -19.00  53.00   0.50    0.20    --   41.35 -43.00  30.00  144
 14  \w     54.00  98.00   0.50    0.20    --   41.35  32.00 -30.00   88
 15  \w     17.00  92.00   0.50    0.20    --   41.35  77.00 120.00  150
 16  \w     27.00  53.00   0.50    0.20    --   41.35  54.00 120.00   52
 17  \w     24.00  62.00   0.50    0.20    --   41.35 -65.00 150.00   76
 18  \w     70.00  95.00   0.50    0.20    --   41.35-133.00  71.00   50
 19  \w    -15.00  41.00   0.50    0.20    --   41.35 -43.00-180.00  112
 20  \w     71.00  97.00   0.50    0.20    --   41.35  54.00 120.00   52
 21  \w     62.00  90.00   0.50    0.43    --  101.00-111.00-180.00   56
 22  \w     52.00 100.00   0.50    0.43    --  101.00 -50.00-150.00   96
 23  \w     43.00 132.00   0.50    0.43    --  101.00 -93.00-120.00  178
 24  \w     81.00 143.00   0.50    0.43    --  101.00  93.00   0.00  124
 25  \w     78.00 104.00   0.50    0.43    --  101.00 -25.00 -30.00   52
 26  \w     64.00 123.00   0.50    0.43    --  101.00 -68.00  30.00  118
 27  \w    125.00 151.00   0.50    0.43    --  101.00  17.00 -30.00   52
 28  \w     88.00 117.00   0.50    0.43    --  101.00  17.00 -30.00   58
 29  \w    132.00 157.00   0.50    0.43    --  101.00  33.00 -30.00   50
 30  \w     88.00 135.00   0.50    0.43    --  101.00  59.00 -30.00   94
 31  \w     32.00  80.00   0.50    0.43    --  101.00 -93.00   0.00   96
 32  \w     89.00 114.00   0.50    0.43    --  101.00 -93.00   0.00   50
 33  \w     37.00  67.00   0.50    0.43    --  101.00 -68.00 -60.00   60
 34  \w     99.00 156.00   0.50    0.43    --  101.00  33.00 -90.00  114
 35  \w     71.00 113.00   0.50    0.43    --  101.00 -59.00-150.00   84
 36  \w     80.00 136.00   0.50    0.43    --  101.00 111.00   0.00  112
 37  \w     36.00 100.00   0.50    0.43    --  101.00-111.00-120.00  128
 38  \w     76.00 109.00   0.50    0.43    --  101.00  77.00-180.00   66
 39  \w     84.00 154.00   0.50    0.43    --  101.00 133.00 150.00  140
 40  \w     95.00 121.00   0.50    0.43    --  101.00  33.00 -30.00   52
 41  \w    122.00 147.00   0.50    0.43    --  101.00  77.00-180.00   50
 42  \w     36.00 110.00   0.50    0.43    --  101.00 -33.00-180.00  148
 43  \w     88.00 113.00   0.50    0.43    --  101.00 136.00 -41.00   50
 44  \w    -66.00 -40.00   0.50    0.20    --  -41.35 -32.00  60.00   52
 45  \w    -34.00  -8.00   0.50    0.20    --  -41.35  32.00-180.00   52
 46  \w     -7.00  20.00   0.50    0.20    --  -41.35  32.00-180.00   54
 47  \w     61.00  87.00   0.50    0.20    --   41.35  32.00-180.00   52
 48  \w      2.00  38.00   0.50    0.20    --   41.35 -54.00  90.00   72
 49  \w     37.00  78.00   0.50    0.20    --   41.35  32.00-120.00   82
 50  \w     66.00 100.00   0.50    0.20    --   41.35  11.00-120.00   68
 51  \w     19.00  45.00   0.50    0.20    --   41.35  11.00-120.00   52
 52  \w     72.00  98.00   0.50    0.43    --  101.00 133.00 -60.00   52
 53  \w     81.00 110.00   0.50    0.43    --  101.00 -25.00  60.00   58
;
_diffrn_measurement_device 'four-circle diffractometer'
_diffrn_measurement_device_type 'SuperNova, Single source at offset/far, HyPix3000'
_diffrn_measurement_method '\w scans'
_diffrn_orient_matrix_type 'CrysAlisPro convention (1999,Acta A55,543-557)'
_diffrn_orient_matrix_UB_11 0.0170356000
_diffrn_orient_matrix_UB_12 0.0109513000
_diffrn_orient_matrix_UB_13 0.1024785000
_diffrn_orient_matrix_UB_21 0.0070491000
_diffrn_orient_matrix_UB_22 -0.0383757000
_diffrn_orient_matrix_UB_23 0.0293267000
_diffrn_orient_matrix_UB_31 0.2508918000
_diffrn_orient_matrix_UB_32 0.0003340000
_diffrn_orient_matrix_UB_33 0.0098186000
_diffrn_radiation_monochromator mirror
_diffrn_radiation_probe x-ray
_diffrn_radiation_type CuK\a
_diffrn_radiation_wavelength 1.54184
_diffrn_reflns_av_R_equivalents 0.0428
_diffrn_reflns_av_unetI/netI 0.0353
_diffrn_reflns_Laue_measured_fraction_full 1.000
_diffrn_reflns_Laue_measured_fraction_max 0.996
_diffrn_reflns_limit_h_max 7
_diffrn_reflns_limit_h_min -6
_diffrn_reflns_limit_k_max 45
_diffrn_reflns_limit_k_min -47
_diffrn_reflns_limit_l_max 17
_diffrn_reflns_limit_l_min -17
_diffrn_reflns_number 27840
_diffrn_reflns_point_group_measured_fraction_full 1.000
_diffrn_reflns_point_group_measured_fraction_max 0.996
_diffrn_reflns_theta_full 67.684
_diffrn_reflns_theta_max 71.967
_diffrn_reflns_theta_min 2.289
_diffrn_source 'micro-focus sealed X-ray tube'
_diffrn_source_type 'SuperNova (Cu) X-ray Source'
_exptl_absorpt_coefficient_mu 0.668
_exptl_absorpt_correction_T_max 1.00000
_exptl_absorpt_correction_T_min 0.64501
_exptl_absorpt_correction_type multi-scan
_exptl_absorpt_process_details
;
CrysAlisPro 1.171.39.35a (Rigaku Oxford Diffraction, 2017)
Empirical absorption correction using spherical harmonics,
 implemented in SCALE3 ABSPACK scaling algorithm.
;
_exptl_crystal_colour colourless
_exptl_crystal_colour_primary colourless
_exptl_crystal_density_diffrn 1.265
_exptl_crystal_description needle
_exptl_crystal_F_000 1376
_exptl_crystal_size_max 0.4
_exptl_crystal_size_mid 0.2
_exptl_crystal_size_min 0.1
_refine_diff_density_max 0.216
_refine_diff_density_min -0.268
_refine_diff_density_rms 0.046
_refine_ls_extinction_method none
_refine_ls_goodness_of_fit_ref 1.073
_refine_ls_hydrogen_treatment constr
_refine_ls_matrix_type full
_refine_ls_number_parameters 451
_refine_ls_number_reflns 6752
_refine_ls_number_restraints 0
_refine_ls_restrained_S_all 1.073
_refine_ls_R_factor_all 0.0472
_refine_ls_R_factor_gt 0.0418
_refine_ls_shift/su_max 0.001
_refine_ls_shift/su_mean 0.000
_refine_ls_structure_factor_coef Fsqd
_refine_ls_weighting_details 'w=1/[\s^2^(Fo^2^)+(0.0561P)^2^+0.8845P] where P=(Fo^2^+2Fc^2^)/3'
_refine_ls_weighting_scheme calc
_refine_ls_wR_factor_gt 0.1103
_refine_ls_wR_factor_ref 0.1144
_reflns_Friedel_coverage 0.000
_reflns_number_gt 5883
_reflns_number_total 6752
_reflns_threshold_expression 'I > 2\s(I)'
_cod_data_source_file c8ob01985a2.cif
_cod_data_source_block 9137_avv363
_cod_depositor_comments 'Adding full bibliography for 7156474--7156479.cif.'
_cod_database_code 7156476
_shelx_shelxl_version_number 2014/7
_chemical_oxdiff_formula 'F O C30'
_shelx_space_group_comment
;
The symmetry employed for this shelxl refinement is uniquely defined
by the following loop, which should always be used as a source of
symmetry information in preference to the above space-group names.
They are only intended as comments.
;
_reflns_odcompleteness_completeness 99.28
_reflns_odcompleteness_iscentric 1
_reflns_odcompleteness_theta 71.98
_olex2_refinement_description
;
1. Fixed Uiso
 At 1.2 times of:
  All C(H) groups
2.a Aromatic/amide H refined with riding coordinates:
 C19A(H19A), C2A(H2A), C4(H4), C5(H5), C13A(H13A), C4A(H4A), C19(H19),
 C17(H17), C17A(H17A), C2(H2), C5A(H5A), C11(H11), C7(H7), C23(H23), C10(H10),
 C23A(H23A), C11A(H11A), C10A(H10A), C20A(H20A), C21A(H21A), C13(H13),
 C16A(H16A), C7A(H7A), C22(H22), C16(H16), C15(H15), C22A(H22A), C8(H8),
 C14(H14), C20(H20), C15A(H15A), C8A(H8A), C14A(H14A), C21(H21)
;
_olex2_submission_special_instructions 'No special instructions were received'
_oxdiff_exptl_absorpt_empirical_details
;
Empirical correction (ABSPACK) includes:
- Absorption correction using spherical harmonics
- Frame scaling
;
_oxdiff_exptl_absorpt_empirical_full_max 1.731
_oxdiff_exptl_absorpt_empirical_full_min 0.493

loop_
_space_group_symop_operation_xyz
'x, y, z'
'-x, y+1/2, -z+1/2'
'-x, -y, -z'
'x, -y-1/2, z-1/2'

loop_
_atom_site_label
_atom_site_type_symbol
_atom_site_fract_x
_atom_site_fract_y
_atom_site_fract_z
_atom_site_U_iso_or_equiv
_atom_site_adp_type
_atom_site_occupancy
_atom_site_site_symmetry_order
_atom_site_calc_flag
_atom_site_refinement_flags_posn
F25 F 0.10518(14) 0.17308(2) 0.35173(6) 0.0341(2) Uani 1 1 d .
F50 F 1.36179(14) 0.31812(2) 0.59095(6) 0.0329(2) Uani 1 1 d .
O37 O 0.74004(14) 0.51207(2) 0.54732(6) 0.0239(2) Uani 1 1 d .
O12 O 0.72232(15) 0.36756(3) 0.40152(6) 0.0262(2) Uani 1 1 d .
C12 C 0.29011(19) 0.50581(3) 0.77975(9) 0.0183(3) Uani 1 1 d .
C18 C 0.5489(2) 0.45530(3) 0.77534(8) 0.0173(2) Uani 1 1 d .
C12A C 1.18534(19) 0.36206(3) 0.17233(9) 0.0183(3) Uani 1 1 d .
C18A C 0.9322(2) 0.31106(3) 0.17527(8) 0.0174(2) Uani 1 1 d .
C19A C 1.0738(2) 0.28318(3) 0.17006(8) 0.0194(3) Uani 1 1 d .
H19A H 1.2221 0.2857 0.1923 0.023 Uiso 1 1 calc R
C2A C 0.9589(2) 0.35824(3) 0.29584(9) 0.0197(3) Uani 1 1 d .
H2A H 1.0286 0.3789 0.3157 0.024 Uiso 1 1 calc R
C1A C 1.02198(18) 0.34402(3) 0.21959(8) 0.0176(2) Uani 1 1 d .
C1 C 0.45211(19) 0.48801(3) 0.73167(8) 0.0172(2) Uani 1 1 d .
C4 C 0.7398(2) 0.45369(3) 0.59659(8) 0.0193(3) Uani 1 1 d .
H4 H 0.6571 0.4365 0.6190 0.023 Uiso 1 1 calc R
C6 C 1.0268(2) 0.41110(3) 0.56867(8) 0.0195(3) Uani 1 1 d .
C5 C 0.9235(2) 0.44527(3) 0.56479(8) 0.0203(3) Uani 1 1 d .
H5 H 0.9925 0.4630 0.5374 0.024 Uiso 1 1 calc R
C13A C 1.1715(2) 0.35958(3) 0.07575(9) 0.0215(3) Uani 1 1 d .
H13A H 1.0637 0.3459 0.0418 0.026 Uiso 1 1 calc R
C3A C 0.7967(2) 0.34612(3) 0.35256(8) 0.0204(3) Uani 1 1 d .
C4A C 0.7228(2) 0.30953(3) 0.35046(8) 0.0205(3) Uani 1 1 d .
H4A H 0.8080 0.2924 0.3295 0.025 Uiso 1 1 calc R
C19 C 0.7691(2) 0.45308(3) 0.81492(8) 0.0206(3) Uani 1 1 d .
H19 H 0.8590 0.4724 0.8150 0.025 Uiso 1 1 calc R
C3 C 0.66788(19) 0.49022(3) 0.59621(8) 0.0189(3) Uani 1 1 d .
C17 C 0.11900(19) 0.52537(3) 0.72983(9) 0.0204(3) Uani 1 1 d .
H17 H 0.1021 0.5263 0.6653 0.024 Uiso 1 1 calc R
C17A C 1.3530(2) 0.38236(3) 0.22195(9) 0.0209(3) Uani 1 1 d .
H17A H 1.3665 0.3840 0.2862 0.025 Uiso 1 1 calc R
C2 C 0.5080(2) 0.50225(3) 0.65433(9) 0.0198(3) Uani 1 1 d .
H2 H 0.4353 0.5227 0.6346 0.024 Uiso 1 1 calc R
C6A C 0.4314(2) 0.26670(3) 0.37370(8) 0.0203(3) Uani 1 1 d .
C5A C 0.5348(2) 0.30096(3) 0.37835(8) 0.0207(3) Uani 1 1 d .
H5A H 0.4615 0.3187 0.4035 0.025 Uiso 1 1 calc R
C11 C 1.2144(2) 0.40670(3) 0.52754(8) 0.0208(3) Uani 1 1 d .
H11 H 1.2641 0.4251 0.4954 0.025 Uiso 1 1 calc R
C7 C 0.9536(2) 0.38292(3) 0.61623(9) 0.0222(3) Uani 1 1 d .
H7 H 0.8290 0.3853 0.6435 0.027 Uiso 1 1 calc R
C23 C 0.4155(2) 0.42616(3) 0.77620(9) 0.0216(3) Uani 1 1 d .
H23 H 0.2675 0.4276 0.7522 0.026 Uiso 1 1 calc R
C10 C 1.3275(2) 0.37548(3) 0.53374(9) 0.0227(3) Uani 1 1 d .
H10 H 1.4515 0.3727 0.5063 0.027 Uiso 1 1 calc R
C23A C 0.7112(2) 0.30736(3) 0.13748(9) 0.0211(3) Uani 1 1 d .
H23A H 0.6158 0.3259 0.1391 0.025 Uiso 1 1 calc R
C11A C 0.2417(2) 0.26206(4) 0.41287(9) 0.0221(3) Uani 1 1 d .
H11A H 0.1881 0.2805 0.4436 0.027 Uiso 1 1 calc R
C10A C 0.1318(2) 0.23059(4) 0.40681(9) 0.0240(3) Uani 1 1 d .
H10A H 0.0066 0.2277 0.4333 0.029 Uiso 1 1 calc R
C20A C 0.9949(2) 0.25170(3) 0.13201(9) 0.0227(3) Uani 1 1 d .
H20A H 1.0895 0.2331 0.1308 0.027 Uiso 1 1 calc R
C21A C 0.7742(2) 0.24810(4) 0.09581(9) 0.0249(3) Uani 1 1 d .
H21A H 0.7208 0.2271 0.0705 0.030 Uiso 1 1 calc R
C9 C 1.2496(2) 0.34882(3) 0.58203(9) 0.0239(3) Uani 1 1 d .
C13 C 0.3077(2) 0.50425(3) 0.87673(9) 0.0221(3) Uani 1 1 d .
H13 H 0.4162 0.4907 0.9108 0.027 Uiso 1 1 calc R
C16A C 1.4989(2) 0.39998(3) 0.17586(10) 0.0256(3) Uani 1 1 d .
H16A H 1.6089 0.4134 0.2095 0.031 Uiso 1 1 calc R
C7A C 0.5096(2) 0.23851(4) 0.32778(9) 0.0230(3) Uani 1 1 d .
H7A H 0.6359 0.2410 0.3018 0.028 Uiso 1 1 calc R
C22 C 0.5031(2) 0.39504(4) 0.81282(9) 0.0273(3) Uani 1 1 d .
H22 H 0.4149 0.3755 0.8107 0.033 Uiso 1 1 calc R
C16 C -0.0249(2) 0.54337(3) 0.77570(10) 0.0252(3) Uani 1 1 d .
H16 H -0.1378 0.5561 0.7417 0.030 Uiso 1 1 calc R
C15 C -0.0016(2) 0.54249(4) 0.87211(10) 0.0274(3) Uani 1 1 d .
H15 H -0.0965 0.5550 0.9027 0.033 Uiso 1 1 calc R
C22A C 0.6338(2) 0.27613(4) 0.09760(9) 0.0250(3) Uani 1 1 d .
H22A H 0.4871 0.2739 0.0719 0.030 Uiso 1 1 calc R
C8 C 1.0645(2) 0.35166(4) 0.62304(9) 0.0249(3) Uani 1 1 d .
H8 H 1.0158 0.3330 0.6544 0.030 Uiso 1 1 calc R
C14 C 0.1647(2) 0.52276(4) 0.92265(10) 0.0269(3) Uani 1 1 d .
H14 H 0.1803 0.5219 0.9871 0.032 Uiso 1 1 calc R
C9A C 0.2140(2) 0.20383(4) 0.36028(9) 0.0251(3) Uani 1 1 d .
C20 C 0.8547(2) 0.42209(4) 0.85425(9) 0.0270(3) Uani 1 1 d .
H20 H 1.0008 0.4209 0.8816 0.032 Uiso 1 1 calc R
C15A C 1.4811(2) 0.39767(3) 0.07975(11) 0.0274(3) Uani 1 1 d .
H15A H 1.5781 0.4096 0.0490 0.033 Uiso 1 1 calc R
C8A C 0.4011(2) 0.20699(4) 0.32067(10) 0.0268(3) Uani 1 1 d .
H8A H 0.4528 0.1884 0.2900 0.032 Uiso 1 1 calc R
C14A C 1.3174(2) 0.37741(4) 0.03002(10) 0.0257(3) Uani 1 1 d .
H14A H 1.3052 0.3758 -0.0342 0.031 Uiso 1 1 calc R
C21 C 0.7223(3) 0.39299(4) 0.85271(10) 0.0305(3) Uani 1 1 d .
H21 H 0.7800 0.3722 0.8782 0.037 Uiso 1 1 calc R

loop_
_atom_site_aniso_label
_atom_site_aniso_U_11
_atom_site_aniso_U_22
_atom_site_aniso_U_33
_atom_site_aniso_U_23
_atom_site_aniso_U_13
_atom_site_aniso_U_12
F25 0.0407(5) 0.0258(4) 0.0360(5) -0.0001(4) 0.0070(4) -0.0115(4)
F50 0.0414(5) 0.0219(4) 0.0377(5) 0.0018(3) 0.0128(4) 0.0076(3)
O37 0.0204(4) 0.0266(5) 0.0252(5) 0.0082(4) 0.0050(4) -0.0008(4)
O12 0.0259(5) 0.0298(5) 0.0238(5) -0.0081(4) 0.0066(4) -0.0023(4)
C12 0.0155(6) 0.0150(6) 0.0244(6) -0.0017(5) 0.0035(5) -0.0029(4)
C18 0.0207(6) 0.0171(6) 0.0151(5) -0.0009(5) 0.0060(4) 0.0010(5)
C12A 0.0152(5) 0.0141(6) 0.0255(6) 0.0007(5) 0.0031(5) 0.0026(4)
C18A 0.0193(6) 0.0175(6) 0.0158(5) 0.0013(5) 0.0034(4) -0.0005(5)
C19A 0.0183(6) 0.0213(6) 0.0187(6) 0.0010(5) 0.0029(4) 0.0015(5)
C2A 0.0178(6) 0.0190(6) 0.0217(6) -0.0010(5) 0.0015(5) -0.0020(5)
C1A 0.0144(5) 0.0170(6) 0.0203(6) 0.0019(5) -0.0004(4) 0.0018(4)
C1 0.0149(5) 0.0168(6) 0.0193(6) -0.0016(5) 0.0008(4) -0.0018(4)
C4 0.0195(6) 0.0214(6) 0.0171(6) -0.0002(5) 0.0028(4) -0.0033(5)
C6 0.0188(6) 0.0227(7) 0.0168(5) -0.0018(5) 0.0024(4) -0.0028(5)
C5 0.0201(6) 0.0236(7) 0.0167(5) 0.0014(5) 0.0020(5) -0.0038(5)
C13A 0.0205(6) 0.0192(6) 0.0248(6) 0.0006(5) 0.0037(5) -0.0003(5)
C3A 0.0176(6) 0.0250(7) 0.0176(6) -0.0007(5) 0.0000(4) 0.0015(5)
C4A 0.0199(6) 0.0230(7) 0.0184(6) 0.0013(5) 0.0027(5) 0.0024(5)
C19 0.0197(6) 0.0228(7) 0.0196(6) 0.0010(5) 0.0042(5) 0.0014(5)
C3 0.0154(6) 0.0236(7) 0.0172(6) 0.0028(5) 0.0008(4) -0.0023(5)
C17 0.0170(6) 0.0171(6) 0.0268(6) 0.0005(5) 0.0027(5) -0.0024(5)
C17A 0.0171(6) 0.0173(6) 0.0279(6) -0.0023(5) 0.0023(5) 0.0027(5)
C2 0.0176(6) 0.0187(6) 0.0226(6) 0.0021(5) 0.0020(5) 0.0016(5)
C6A 0.0187(6) 0.0234(7) 0.0179(6) 0.0035(5) 0.0001(5) 0.0022(5)
C5A 0.0207(6) 0.0228(7) 0.0182(6) -0.0001(5) 0.0018(5) 0.0030(5)
C11 0.0220(6) 0.0228(6) 0.0180(6) -0.0012(5) 0.0040(5) -0.0045(5)
C7 0.0229(6) 0.0243(7) 0.0201(6) -0.0009(5) 0.0056(5) -0.0033(5)
C23 0.0233(6) 0.0224(7) 0.0201(6) -0.0019(5) 0.0069(5) -0.0033(5)
C10 0.0222(6) 0.0251(7) 0.0217(6) -0.0046(5) 0.0067(5) -0.0013(5)
C23A 0.0175(6) 0.0229(7) 0.0225(6) -0.0018(5) 0.0023(5) 0.0012(5)
C11A 0.0203(6) 0.0259(7) 0.0194(6) 0.0009(5) 0.0009(5) 0.0021(5)
C10A 0.0198(6) 0.0311(7) 0.0204(6) 0.0036(5) 0.0015(5) -0.0014(5)
C20A 0.0289(7) 0.0186(6) 0.0217(6) -0.0006(5) 0.0069(5) 0.0025(5)
C21A 0.0314(7) 0.0206(7) 0.0235(6) -0.0043(5) 0.0068(5) -0.0067(5)
C9 0.0303(7) 0.0180(6) 0.0231(6) -0.0032(5) 0.0038(5) 0.0024(5)
C13 0.0182(6) 0.0239(7) 0.0242(6) -0.0034(5) 0.0031(5) -0.0003(5)
C16A 0.0173(6) 0.0161(6) 0.0433(8) -0.0037(6) 0.0051(5) -0.0011(5)
C7A 0.0221(6) 0.0243(7) 0.0230(6) 0.0031(5) 0.0049(5) 0.0030(5)
C22 0.0407(8) 0.0186(7) 0.0257(7) 0.0009(5) 0.0143(6) -0.0027(6)
C16 0.0192(6) 0.0161(6) 0.0399(8) -0.0008(6) 0.0040(5) 0.0007(5)
C15 0.0216(6) 0.0213(7) 0.0412(8) -0.0104(6) 0.0110(6) -0.0011(5)
C22A 0.0202(6) 0.0306(7) 0.0235(6) -0.0042(5) 0.0013(5) -0.0052(5)
C8 0.0310(7) 0.0218(7) 0.0227(6) -0.0001(5) 0.0068(5) -0.0042(5)
C14 0.0250(7) 0.0303(7) 0.0260(7) -0.0093(6) 0.0066(5) -0.0031(5)
C9A 0.0290(7) 0.0216(7) 0.0231(6) 0.0033(5) -0.0001(5) -0.0043(5)
C20 0.0259(7) 0.0319(8) 0.0238(6) 0.0052(6) 0.0060(5) 0.0106(6)
C15A 0.0228(6) 0.0192(7) 0.0429(8) 0.0048(6) 0.0134(6) 0.0001(5)
C8A 0.0319(7) 0.0224(7) 0.0263(7) 0.0007(5) 0.0054(5) 0.0036(6)
C14A 0.0277(7) 0.0231(7) 0.0279(7) 0.0050(5) 0.0093(5) 0.0026(5)
C21 0.0435(8) 0.0231(7) 0.0277(7) 0.0088(6) 0.0144(6) 0.0126(6)

loop_
_atom_type_symbol
_atom_type_description
_atom_type_scat_dispersion_real
_atom_type_scat_dispersion_imag
_atom_type_scat_source
C C 0.0181 0.0091 'International Tables Vol C Tables 4.2.6.8 and 6.1.1.4'
H H 0.0000 0.0000 'International Tables Vol C Tables 4.2.6.8 and 6.1.1.4'
F F 0.0727 0.0534 'International Tables Vol C Tables 4.2.6.8 and 6.1.1.4'
O O 0.0492 0.0322 'International Tables Vol C Tables 4.2.6.8 and 6.1.1.4'

loop_
_geom_angle_atom_site_label_1
_geom_angle_atom_site_label_2
_geom_angle_atom_site_label_3
_geom_angle
C17 C12 C1 121.09(11)
C13 C12 C1 120.62(11)
C13 C12 C17 118.26(11)
C19 C18 C1 121.72(11)
C19 C18 C23 119.21(12)
C23 C18 C1 119.06(11)
C13A C12A C1A 119.95(11)
C13A C12A C17A 118.35(12)
C17A C12A C1A 121.69(11)
C19A C18A C1A 119.05(11)
C19A C18A C23A 118.95(11)
C23A C18A C1A 122.00(11)
C18A C19A H19A 119.7
C20A C19A C18A 120.68(11)
C20A C19A H19A 119.7
C1A C2A H2A 114.9
C1A C2A C3A 130.19(12)
C3A C2A H2A 114.9
C12A C1A C18A 115.62(10)
C2A C1A C12A 120.04(11)
C2A C1A C18A 124.31(11)
C12 C1 C18 116.45(10)
C2 C1 C12 119.49(11)
C2 C1 C18 124.02(11)
C5 C4 H4 119.9
C5 C4 C3 120.23(11)
C3 C4 H4 119.9
C11 C6 C5 118.74(11)
C11 C6 C7 118.36(12)
C7 C6 C5 122.81(11)
C4 C5 C6 126.70(12)
C4 C5 H5 116.6
C6 C5 H5 116.6
C12A C13A H13A 119.6
C14A C13A C12A 120.71(12)
C14A C13A H13A 119.6
O12 C3A C2A 117.75(12)
O12 C3A C4A 120.51(11)
C2A C3A C4A 121.74(11)
C3A C4A H4A 119.6
C5A C4A C3A 120.74(12)
C5A C4A H4A 119.6
C18 C19 H19 119.9
C20 C19 C18 120.29(12)
C20 C19 H19 119.9
O37 C3 C4 121.05(11)
O37 C3 C2 117.17(11)
C4 C3 C2 121.79(11)
C12 C17 H17 119.6
C16 C17 C12 120.72(12)
C16 C17 H17 119.6
C12A C17A H17A 119.7
C16A C17A C12A 120.63(12)
C16A C17A H17A 119.7
C1 C2 C3 129.65(12)
C1 C2 H2 115.2
C3 C2 H2 115.2
C11A C6A C5A 119.13(12)
C11A C6A C7A 118.30(12)
C7A C6A C5A 122.51(11)
C4A C5A C6A 127.27(12)
C4A C5A H5A 116.4
C6A C5A H5A 116.4
C6 C11 H11 119.3
C10 C11 C6 121.47(12)
C10 C11 H11 119.3
C6 C7 H7 119.6
C8 C7 C6 120.86(12)
C8 C7 H7 119.6
C18 C23 H23 119.9
C22 C23 C18 120.26(12)
C22 C23 H23 119.9
C11 C10 H10 121.2
C9 C10 C11 117.69(12)
C9 C10 H10 121.2
C18A C23A H23A 119.9
C22A C23A C18A 120.19(12)
C22A C23A H23A 119.9
C6A C11A H11A 119.3
C10A C11A C6A 121.48(12)
C10A C11A H11A 119.3
C11A C10A H10A 121.0
C9A C10A C11A 118.00(12)
C9A C10A H10A 121.0
C19A C20A H20A 120.0
C19A C20A C21A 119.93(12)
C21A C20A H20A 120.0
C20A C21A H21A 120.1
C20A C21A C22A 119.70(12)
C22A C21A H21A 120.1
F50 C9 C10 118.63(12)
F50 C9 C8 118.18(12)
C10 C9 C8 123.19(12)
C12 C13 H13 119.6
C14 C13 C12 120.82(12)
C14 C13 H13 119.6
C17A C16A H16A 119.8
C17A C16A C15A 120.35(12)
C15A C16A H16A 119.8
C6A C7A H7A 119.5
C8A C7A C6A 120.92(12)
C8A C7A H7A 119.5
C23 C22 H22 119.9
C23 C22 C21 120.28(13)
C21 C22 H22 119.9
C17 C16 H16 119.8
C17 C16 C15 120.45(12)
C15 C16 H16 119.8
C16 C15 H15 120.2
C16 C15 C14 119.63(12)
C14 C15 H15 120.2
C23A C22A C21A 120.48(12)
C23A C22A H22A 119.8
C21A C22A H22A 119.8
C7 C8 H8 120.8
C9 C8 C7 118.43(12)
C9 C8 H8 120.8
C13 C14 H14 120.0
C15 C14 C13 120.08(13)
C15 C14 H14 120.0
F25 C9A C10A 118.71(12)
F25 C9A C8A 118.42(12)
C10A C9A C8A 122.86(13)
C19 C20 H20 119.9
C21 C20 C19 120.14(13)
C21 C20 H20 119.9
C16A C15A H15A 120.2
C14A C15A C16A 119.55(12)
C14A C15A H15A 120.2
C7A C8A H8A 120.8
C9A C8A C7A 118.44(13)
C9A C8A H8A 120.8
C13A C14A H14A 119.8
C15A C14A C13A 120.39(13)
C15A C14A H14A 119.8
C22 C21 H21 120.1
C20 C21 C22 119.74(13)
C20 C21 H21 120.1

loop_
_geom_bond_atom_site_label_1
_geom_bond_atom_site_label_2
_geom_bond_distance
F25 C9A 1.3616(15)
F50 C9 1.3701(15)
O37 C3 1.2348(15)
O12 C3A 1.2314(16)
C12 C1 1.4853(17)
C12 C17 1.4057(17)
C12 C13 1.4022(18)
C18 C1 1.4954(17)
C18 C19 1.3966(17)
C18 C23 1.3983(17)
C12A C1A 1.4891(17)
C12A C13A 1.4008(18)
C12A C17A 1.4051(17)
C18A C19A 1.3993(17)
C18A C1A 1.4932(17)
C18A C23A 1.3999(17)
C19A H19A 0.9300
C19A C20A 1.3916(18)
C2A H2A 0.9300
C2A C1A 1.3544(17)
C2A C3A 1.4799(17)
C1 C2 1.3504(17)
C4 H4 0.9300
C4 C5 1.3395(18)
C4 C3 1.4790(18)
C6 C5 1.4640(18)
C6 C11 1.4047(17)
C6 C7 1.4052(18)
C5 H5 0.9300
C13A H13A 0.9300
C13A C14A 1.3915(18)
C3A C4A 1.4839(18)
C4A H4A 0.9300
C4A C5A 1.3386(18)
C19 H19 0.9300
C19 C20 1.3940(18)
C3 C2 1.4814(17)
C17 H17 0.9300
C17 C16 1.3872(18)
C17A H17A 0.9300
C17A C16A 1.3906(19)
C2 H2 0.9300
C6A C5A 1.4669(18)
C6A C11A 1.4018(18)
C6A C7A 1.4054(18)
C5A H5A 0.9300
C11 H11 0.9300
C11 C10 1.3905(18)
C7 H7 0.9300
C7 C8 1.3850(19)
C23 H23 0.9300
C23 C22 1.3893(19)
C10 H10 0.9300
C10 C9 1.3786(19)
C23A H23A 0.9300
C23A C22A 1.3898(19)
C11A H11A 0.9300
C11A C10A 1.3889(19)
C10A H10A 0.9300
C10A C9A 1.379(2)
C20A H20A 0.9300
C20A C21A 1.3921(19)
C21A H21A 0.9300
C21A C22A 1.393(2)
C9 C8 1.3836(19)
C13 H13 0.9300
C13 C14 1.3934(18)
C16A H16A 0.9300
C16A C15A 1.391(2)
C7A H7A 0.9300
C7A C8A 1.3867(19)
C22 H22 0.9300
C22 C21 1.392(2)
C16 H16 0.9300
C16 C15 1.390(2)
C15 H15 0.9300
C15 C14 1.393(2)
C22A H22A 0.9300
C8 H8 0.9300
C14 H14 0.9300
C9A C8A 1.3845(19)
C20 H20 0.9300
C20 C21 1.390(2)
C15A H15A 0.9300
C15A C14A 1.389(2)
C8A H8A 0.9300
C14A H14A 0.9300
C21 H21 0.9300
